data_7710811
loop_
_publ_author_name
'Grams, Samuel'
'Mai, Jonathan'
'Langer, Jens'
'Harder, Sjoerd'

_publ_section_title
;
 Alkali Metal Influences in Aluminyl Complexes
;
_journal_name_full 'Dalton Transactions'
_journal_paper_doi 10.1039/D2DT02111K
_journal_year 2022
_chemical_formula_moiety 'C58 H80 Al2 Li2 N4'
_chemical_formula_sum 'C58 H80 Al2 Li2 N4'
_chemical_formula_weight 901.10
_space_group_crystal_system monoclinic
_space_group_IT_number 14
_space_group_name_Hall '-P 2yn'
_space_group_name_H-M_alt 'P 1 21/n 1'
_atom_sites_solution_hydrogens geom
_atom_sites_solution_primary dual
_audit_creation_date 2022-06-21
_audit_creation_method
;
Olex2 1.5
(compiled 2022.04.07 svn.rca3783a0 for OlexSys, GUI svn.r6498)
;
_audit_update_record
;
2022-06-27 deposited with the CCDC.	2022-07-26 downloaded from the CCDC.
;
_cell_angle_alpha 90
_cell_angle_beta 100.304(3)
_cell_angle_gamma 90
_cell_formula_units_Z 2
_cell_length_a 12.6973(3)
_cell_length_b 17.1843(6)
_cell_length_c 12.9109(4)
_cell_measurement_reflns_used 4280
_cell_measurement_temperature 100.0(6)
_cell_measurement_theta_max 72.1350
_cell_measurement_theta_min 4.2930
_cell_volume 2771.65(15)
_computing_cell_refinement 'CrysAlisPro 1.171.40.84a (Rigaku OD, 2020)'
_computing_data_collection 'CrysAlisPro 1.171.40.84a (Rigaku OD, 2020)'
_computing_data_reduction 'CrysAlisPro 1.171.40.84a (Rigaku OD, 2020)'
_computing_molecular_graphics 'Olex2 1.5 (Dolomanov et al., 2009)'
_computing_publication_material 'Olex2 1.5 (Dolomanov et al., 2009)'
_computing_structure_refinement 'SHELXL 2018/3 (Sheldrick, 2015)'
_computing_structure_solution 'SHELXT 2018/2 (Sheldrick, 2018)'
_diffrn_ambient_environment N~2~
_diffrn_ambient_temperature 100.0(6)
_diffrn_detector 'CCD plate'
_diffrn_detector_area_resol_mean 5.2903
_diffrn_detector_type AtlasS2
_diffrn_measured_fraction_theta_full 0.995
_diffrn_measured_fraction_theta_max 0.967
_diffrn_measurement_details
;
List of Runs (angles in degrees, time in seconds):

  # Type    Start    End  Width  t~exp~   \w     \q     \k     \f   Frames
#--------------------------------------------------------------------------
  1  \w    -67.00  39.00   1.00    6.50    --  -40.36   0.00 -60.00  106
  2  \w     33.00  79.00   1.00    6.50    --   40.36-125.00  60.00   46
  3  \w     10.00  63.00   1.00    6.50    --   40.36 -99.00-120.00   53
  4  \w     54.00 109.00   1.00   26.00    --  104.57-111.00 -30.00   55
  5  \w     65.00 108.00   1.00   26.00    --  104.57-111.00 120.00   43
  6  \w     32.00 130.00   1.00   26.00    --  104.57 -45.00 150.00   98
  7  \w    108.00 166.00   1.00   26.00    --  104.57  77.00 -60.00   58
  8  \w    104.00 161.00   1.00   26.00    --  104.57 111.00-150.00   57
  9  \w    104.00 150.00   1.00   26.00    --  104.57  77.00 -90.00   46
 10  \w     29.00 106.00   1.00   26.00    --  104.57 -94.00 150.00   77
;
_diffrn_measurement_device 'four-circle diffractometer'
_diffrn_measurement_device_type 'SuperNova, Dual, Cu at home/near, AtlasS2'
_diffrn_measurement_method '\w scans'
_diffrn_orient_matrix_type 'CrysAlisPro convention (1999,Acta A55,543-557)'
_diffrn_orient_matrix_UB_11 -0.0039933000
_diffrn_orient_matrix_UB_12 -0.0892838000
_diffrn_orient_matrix_UB_13 0.0082840000
_diffrn_orient_matrix_UB_21 0.0792660000
_diffrn_orient_matrix_UB_22 0.0034709000
_diffrn_orient_matrix_UB_23 0.1052910000
_diffrn_orient_matrix_UB_31 -0.0944388000
_diffrn_orient_matrix_UB_32 0.0064041000
_diffrn_orient_matrix_UB_33 0.0597099000
_diffrn_radiation_monochromator mirror
_diffrn_radiation_probe x-ray
_diffrn_radiation_type 'Cu K\a'
_diffrn_radiation_wavelength 1.54184
_diffrn_reflns_av_R_equivalents 0.0338
_diffrn_reflns_av_unetI/netI 0.0473
_diffrn_reflns_Laue_measured_fraction_full 0.995
_diffrn_reflns_Laue_measured_fraction_max 0.967
_diffrn_reflns_limit_h_max 12
_diffrn_reflns_limit_h_min -15
_diffrn_reflns_limit_k_max 20
_diffrn_reflns_limit_k_min -12
_diffrn_reflns_limit_l_max 15
_diffrn_reflns_limit_l_min -10
_diffrn_reflns_number 9860
_diffrn_reflns_point_group_measured_fraction_full 0.995
_diffrn_reflns_point_group_measured_fraction_max 0.967
_diffrn_reflns_theta_full 67.684
_diffrn_reflns_theta_max 72.265
_diffrn_reflns_theta_min 4.328
_diffrn_source 'micro-focus sealed X-ray tube'
_diffrn_source_type 'SuperNova (Cu) X-ray Source'
_exptl_absorpt_coefficient_mu 0.751
_exptl_absorpt_correction_T_max 1.000
_exptl_absorpt_correction_T_min 0.816
_exptl_absorpt_correction_type gaussian
_exptl_absorpt_process_details
;
CrysAlisPro 1.171.40.84a (Rigaku Oxford Diffraction, 2020)
Numerical absorption correction based on gaussian integration over
a multifaceted crystal model
Empirical absorption correction using spherical harmonics,
implemented in SCALE3 ABSPACK scaling algorithm.
;
_exptl_crystal_colour 'clear yellow'
_exptl_crystal_colour_lustre clear
_exptl_crystal_colour_primary yellow
_exptl_crystal_density_diffrn 1.080
_exptl_crystal_description block
_exptl_crystal_F_000 976
_exptl_crystal_size_max 0.161
_exptl_crystal_size_mid 0.102
_exptl_crystal_size_min 0.087
_refine_diff_density_max 0.235
_refine_diff_density_min -0.305
_refine_diff_density_rms 0.044
_refine_ls_extinction_method none
_refine_ls_goodness_of_fit_ref 1.057
_refine_ls_hydrogen_treatment constr
_refine_ls_matrix_type full
_refine_ls_number_parameters 337
_refine_ls_number_reflns 5296
_refine_ls_number_restraints 97
_refine_ls_restrained_S_all 1.049
_refine_ls_R_factor_all 0.0579
_refine_ls_R_factor_gt 0.0436
_refine_ls_shift/su_max 0.000
_refine_ls_shift/su_mean 0.000
_refine_ls_structure_factor_coef Fsqd
_refine_ls_weighting_details 'w=1/[\s^2^(Fo^2^)+(0.0462P)^2^+0.5680P] where P=(Fo^2^+2Fc^2^)/3'
_refine_ls_weighting_scheme calc
_refine_ls_wR_factor_gt 0.1043
_refine_ls_wR_factor_ref 0.1139
_reflns_Friedel_coverage 0.000
_reflns_number_gt 4266
_reflns_number_total 5296
_reflns_threshold_expression 'I > 2\s(I)'
_cod_data_source_file d2dt02111k2.cif
_cod_data_source_block hasj211026d
_cod_original_cell_volume 2771.66(14)
_cod_database_code 7710811
_shelx_shelxl_version_number 2018/3
_chemical_oxdiff_formula C58H80Al2Li2N4
_shelx_space_group_comment
;
The symmetry employed for this shelxl refinement is uniquely defined
by the following loop, which should always be used as a source of
symmetry information in preference to the above space-group names.
They are only intended as comments.
;
_olex2_refinement_description
;
1. Fixed Uiso
 At 1.2 times of:
  All C(H) groups, {H5a,H5b,H5c} of C5, All C(H,H) groups
 At 1.5 times of:
  {H28d,H28e,H28f} of C28A, {H29d,H29e,H29f} of C29A, {H29a,H29b,H29c} of C29,
   {H13a,H13b,H13c} of C13, {H14a,H14b,H14c} of C14, {H16a,H16b,H16c} of C16,
  {H25a,H25b,H25c} of C25, {H26a,H26b,H26c} of C26, {H28a,H28b,H28c} of C28,
  {H17a,H17b,H17c} of C17
2. Restrained distances
 C27-C23 \\sim C27A-C23
 with sigma of 0.02
 C28-C27 \\sim C28A-C27A \\sim C29-C27 \\sim C29A-C27A
 with sigma of 0.02
3. Uiso/Uaniso restraints and constraints
C27 \\sim C28 \\sim C29 \\sim C27A \\sim C28A \\sim C29A: within 4A with sigma
of 0.02 and sigma for terminal atoms of 0.04 within 4A
4. Others
 Sof(C27A)=Sof(H27A)=Sof(C28A)=Sof(H28d)=Sof(H28e)=Sof(H28f)=Sof(C29A)=
 Sof(H29d)=Sof(H29e)=Sof(H29f)=1-FVAR(1)
 Sof(C27)=Sof(H27)=Sof(C28)=Sof(H28a)=Sof(H28b)=Sof(H28c)=Sof(C29)=Sof(H29a)=
 Sof(H29b)=Sof(H29c)=FVAR(1)
5.a Ternary CH refined with riding coordinates:
 C12(H12), C15(H15), C24(H24), C27(H27), C27A(H27A)
5.b Aromatic/amide H refined with riding coordinates:
 C3(H3), C8(H8), C9(H9), C10(H10), C20(H20), C21(H21), C22(H22)
5.c X=CH2 refined with riding coordinates:
 C1(H1a,H1b)
5.d Idealised Me refined as rotating group:
 C5(H5a,H5b,H5c), C13(H13a,H13b,H13c), C14(H14a,H14b,H14c), C16(H16a,H16b,
 H16c), C17(H17a,H17b,H17c), C25(H25a,H25b,H25c), C26(H26a,H26b,H26c), C28(H28a,
 H28b,H28c), C29(H29a,H29b,H29c), C28A(H28d,H28e,H28f), C29A(H29d,H29e,H29f)
;
_olex2_date_sample_data_collection 2021-10-26
_olex2_submission_special_instructions 'No special instructions were received'
_oxdiff_exptl_absorpt_empirical_details
;
Empirical correction (ABSPACK) includes:
- Absorption correction using spherical harmonics
- Frame scaling
;
_oxdiff_exptl_absorpt_empirical_full_max 1.979
_oxdiff_exptl_absorpt_empirical_full_min 0.701

loop_
_space_group_symop_operation_xyz
'x, y, z'
'-x+1/2, y+1/2, -z+1/2'
'-x, -y, -z'
'x-1/2, -y-1/2, z-1/2'

loop_
_atom_site_label
_atom_site_type_symbol
_atom_site_fract_x
_atom_site_fract_y
_atom_site_fract_z
_atom_site_U_iso_or_equiv
_atom_site_adp_type
_atom_site_occupancy
_atom_site_site_symmetry_order
_atom_site_calc_flag
_atom_site_refinement_flags_posn
_atom_site_refinement_flags_adp
_atom_site_refinement_flags_occupancy
_atom_site_disorder_assembly
_atom_site_disorder_group
Al1 Al 0.45711(4) 0.42506(3) 0.33002(3) 0.02185(12) Uani 1 1 d . . . . .
N1 N 0.31550(10) 0.44997(8) 0.27861(10) 0.0212(3) Uani 1 1 d . . . . .
N2 N 0.47898(10) 0.36035(8) 0.22174(10) 0.0223(3) Uani 1 1 d . . . . .
C1 C 0.14565(13) 0.44505(11) 0.15656(14) 0.0321(4) Uani 1 1 d . . . . .
H1A H 0.114489 0.479953 0.199530 0.039 Uiso 1 1 calc R U . . .
H1B H 0.104177 0.425538 0.093325 0.039 Uiso 1 1 calc R U . . .
C2 C 0.25095(12) 0.42275(10) 0.18594(12) 0.0226(3) Uani 1 1 d . . . . .
C3 C 0.29896(12) 0.37037(10) 0.12050(12) 0.0242(3) Uani 1 1 d . . . . .
H3 H 0.252532 0.352385 0.059197 0.029 Uiso 1 1 calc R U . . .
C4 C 0.40217(12) 0.34262(10) 0.13386(12) 0.0236(3) Uani 1 1 d . . . . .
C5 C 0.43380(14) 0.29165(11) 0.05181(14) 0.0320(4) Uani 1 1 d . . . . .
H5A H 0.372128 0.283499 -0.004677 0.038 Uiso 1 1 calc R U . . .
H5B H 0.458380 0.241407 0.083023 0.038 Uiso 1 1 calc R U . . .
H5C H 0.491777 0.316406 0.022902 0.038 Uiso 1 1 calc R U . . .
C6 C 0.26951(11) 0.50205(9) 0.34370(11) 0.0210(3) Uani 1 1 d . . . . .
C7 C 0.28566(12) 0.58313(10) 0.33654(12) 0.0222(3) Uani 1 1 d . . . . .
C8 C 0.25564(12) 0.63214(10) 0.41335(13) 0.0259(3) Uani 1 1 d . . . . .
H8 H 0.266487 0.686673 0.409223 0.031 Uiso 1 1 calc R U . . .
C9 C 0.21050(13) 0.60232(11) 0.49499(13) 0.0275(3) Uani 1 1 d . . . . .
H9 H 0.193284 0.635918 0.547965 0.033 Uiso 1 1 calc R U . . .
C10 C 0.19059(13) 0.52315(11) 0.49897(13) 0.0267(3) Uani 1 1 d . . . . .
H10 H 0.157975 0.503302 0.554222 0.032 Uiso 1 1 calc R U . . .
C11 C 0.21730(12) 0.47172(10) 0.42371(12) 0.0234(3) Uani 1 1 d . . . . .
C12 C 0.33563(13) 0.61802(10) 0.24843(13) 0.0258(3) Uani 1 1 d . . . . .
H12 H 0.346966 0.574942 0.199528 0.031 Uiso 1 1 calc R U . . .
C13 C 0.44450(15) 0.65501(13) 0.29008(16) 0.0408(5) Uani 1 1 d . . . . .
H13A H 0.435084 0.699248 0.335456 0.061 Uiso 1 1 calc R U . . .
H13B H 0.476605 0.673099 0.230783 0.061 Uiso 1 1 calc R U . . .
H13C H 0.491592 0.616405 0.330680 0.061 Uiso 1 1 calc R U . . .
C14 C 0.26088(16) 0.67763(12) 0.18554(16) 0.0390(4) Uani 1 1 d . . . . .
H14A H 0.192475 0.652727 0.156721 0.059 Uiso 1 1 calc R U . . .
H14B H 0.293654 0.697767 0.127766 0.059 Uiso 1 1 calc R U . . .
H14C H 0.248564 0.720623 0.231796 0.059 Uiso 1 1 calc R U . . .
C15 C 0.19172(13) 0.38594(10) 0.42914(13) 0.0264(3) Uani 1 1 d . . . . .
H15 H 0.214273 0.359826 0.367415 0.032 Uiso 1 1 calc R U . . .
C16 C 0.25350(17) 0.34822(12) 0.52917(15) 0.0394(4) Uani 1 1 d . . . . .
H16A H 0.330553 0.353625 0.530431 0.059 Uiso 1 1 calc R U . . .
H16B H 0.234944 0.292895 0.530107 0.059 Uiso 1 1 calc R U . . .
H16C H 0.234571 0.373962 0.591048 0.059 Uiso 1 1 calc R U . . .
C17 C 0.07113(15) 0.37318(13) 0.42093(18) 0.0424(5) Uani 1 1 d . . . . .
H17A H 0.047531 0.396071 0.482449 0.064 Uiso 1 1 calc R U . . .
H17B H 0.055752 0.317263 0.418334 0.064 Uiso 1 1 calc R U . . .
H17C H 0.032946 0.398058 0.356766 0.064 Uiso 1 1 calc R U . . .
C18 C 0.58585(12) 0.33087(10) 0.22768(12) 0.0233(3) Uani 1 1 d . . . . .
C19 C 0.66237(13) 0.37606(10) 0.18914(12) 0.0265(3) Uani 1 1 d . . . . .
C20 C 0.76869(14) 0.34980(11) 0.20572(14) 0.0318(4) Uani 1 1 d . . . . .
H20 H 0.821770 0.380140 0.181226 0.038 Uiso 1 1 calc R U . . .
C21 C 0.79720(14) 0.28047(12) 0.25714(15) 0.0341(4) Uani 1 1 d . . . . .
H21 H 0.869714 0.263843 0.268782 0.041 Uiso 1 1 calc R U . . .
C22 C 0.72041(13) 0.23519(11) 0.29172(15) 0.0322(4) Uani 1 1 d . . . . .
H22 H 0.740606 0.187116 0.325901 0.039 Uiso 1 1 calc R U . . .
C23 C 0.61353(13) 0.25904(10) 0.27719(13) 0.0268(3) Uani 1 1 d D . . . .
C24 C 0.63145(15) 0.45097(11) 0.12942(14) 0.0334(4) Uani 1 1 d . . . . .
H24 H 0.551610 0.454776 0.117835 0.040 Uiso 1 1 calc R U . . .
C25 C 0.67569(19) 0.52198(13) 0.1928(2) 0.0497(5) Uani 1 1 d . . . . .
H25A H 0.648622 0.523082 0.259274 0.074 Uiso 1 1 calc R U . . .
H25B H 0.652926 0.569221 0.152441 0.074 Uiso 1 1 calc R U . . .
H25C H 0.754051 0.519413 0.207579 0.074 Uiso 1 1 calc R U . . .
C26 C 0.6638(3) 0.45031(17) 0.02117(19) 0.0649(7) Uani 1 1 d . . . . .
H26A H 0.741961 0.448157 0.029478 0.097 Uiso 1 1 calc R U . . .
H26B H 0.637499 0.497705 -0.017151 0.097 Uiso 1 1 calc R U . . .
H26C H 0.632624 0.404646 -0.018355 0.097 Uiso 1 1 calc R U . . .
Li1 Li 0.3862(2) 0.53877(19) 0.5046(2) 0.0319(6) Uani 1 1 d . . . . .
C27 C 0.5304(4) 0.2096(2) 0.3182(4) 0.0293(8) Uani 0.843(10) 1 d D U P A 1
H27 H 0.458687 0.225539 0.278467 0.035 Uiso 0.843(10) 1 calc R U P A 1
C28 C 0.5293(2) 0.2239(2) 0.4350(2) 0.0343(7) Uani 0.843(10) 1 d D U P A 1
H28A H 0.599082 0.210097 0.476548 0.051 Uiso 0.843(10) 1 calc R U P A 1
H28B H 0.473482 0.191900 0.457273 0.051 Uiso 0.843(10) 1 calc R U P A 1
H28C H 0.514482 0.279019 0.445920 0.051 Uiso 0.843(10) 1 calc R U P A 1
C29 C 0.5427(3) 0.12299(16) 0.2983(4) 0.0542(11) Uani 0.843(10) 1 d D U P A 1
H29A H 0.544563 0.114457 0.223610 0.081 Uiso 0.843(10) 1 calc R U P A 1
H29B H 0.482035 0.094674 0.317541 0.081 Uiso 0.843(10) 1 calc R U P A 1
H29C H 0.609474 0.104112 0.340998 0.081 Uiso 0.843(10) 1 calc R U P A 1
C27A C 0.526(2) 0.2015(13) 0.2930(17) 0.032(5) Uani 0.157(10) 1 d D U P A 2
H27A H 0.454351 0.227626 0.273216 0.038 Uiso 0.157(10) 1 calc R U P A 2
C28A C 0.5476(17) 0.1877(17) 0.4101(17) 0.056(5) Uani 0.157(10) 1 d D U P A 2
H28D H 0.617040 0.161834 0.430132 0.084 Uiso 0.157(10) 1 calc R U P A 2
H28E H 0.491252 0.154656 0.429427 0.084 Uiso 0.157(10) 1 calc R U P A 2
H28F H 0.548868 0.237646 0.446970 0.084 Uiso 0.157(10) 1 calc R U P A 2
C29A C 0.5248(12) 0.1267(8) 0.2299(19) 0.042(4) Uani 0.157(10) 1 d D U P A 2
H29D H 0.515798 0.139259 0.154735 0.063 Uiso 0.157(10) 1 calc R U P A 2
H29E H 0.465422 0.093667 0.242340 0.063 Uiso 0.157(10) 1 calc R U P A 2
H29F H 0.592610 0.099128 0.251836 0.063 Uiso 0.157(10) 1 calc R U P A 2

loop_
_atom_site_aniso_label
_atom_site_aniso_U_11
_atom_site_aniso_U_22
_atom_site_aniso_U_33
_atom_site_aniso_U_23
_atom_site_aniso_U_13
_atom_site_aniso_U_12
Al1 0.0201(2) 0.0268(3) 0.0167(2) -0.00327(17) -0.00206(16) 0.00264(18)
N1 0.0212(6) 0.0236(7) 0.0173(6) -0.0018(5) -0.0009(5) 0.0010(5)
N2 0.0199(6) 0.0252(7) 0.0203(6) -0.0036(5) -0.0009(5) 0.0035(5)
C1 0.0244(8) 0.0390(10) 0.0291(8) -0.0100(7) -0.0054(7) 0.0023(7)
C2 0.0225(7) 0.0236(8) 0.0196(7) 0.0005(6) -0.0017(6) -0.0014(6)
C3 0.0234(7) 0.0269(8) 0.0195(7) -0.0038(6) -0.0038(6) -0.0022(6)
C4 0.0244(7) 0.0239(8) 0.0208(7) -0.0029(6) -0.0004(6) -0.0009(6)
C5 0.0301(9) 0.0369(10) 0.0271(8) -0.0107(7) -0.0003(7) -0.0009(7)
C6 0.0181(7) 0.0246(8) 0.0177(7) -0.0008(6) -0.0035(6) 0.0018(6)
C7 0.0176(7) 0.0256(8) 0.0209(7) 0.0000(6) -0.0031(6) 0.0014(6)
C8 0.0246(8) 0.0238(8) 0.0269(8) -0.0014(6) -0.0016(6) 0.0037(6)
C9 0.0275(8) 0.0306(9) 0.0238(8) -0.0045(7) 0.0029(6) 0.0047(7)
C10 0.0234(8) 0.0339(9) 0.0230(8) 0.0007(7) 0.0044(6) 0.0022(7)
C11 0.0192(7) 0.0280(9) 0.0212(7) 0.0002(6) -0.0012(6) 0.0014(6)
C12 0.0259(8) 0.0262(8) 0.0240(8) 0.0015(6) 0.0012(6) -0.0001(6)
C13 0.0325(9) 0.0498(12) 0.0392(10) 0.0053(9) 0.0038(8) -0.0133(9)
C14 0.0406(10) 0.0414(11) 0.0348(10) 0.0143(8) 0.0060(8) 0.0085(8)
C15 0.0283(8) 0.0277(9) 0.0231(8) -0.0002(6) 0.0043(6) -0.0025(6)
C16 0.0539(12) 0.0305(10) 0.0303(9) 0.0039(7) -0.0018(8) 0.0001(8)
C17 0.0326(10) 0.0406(11) 0.0545(12) 0.0042(9) 0.0092(9) -0.0100(8)
C18 0.0216(7) 0.0259(8) 0.0212(7) -0.0065(6) 0.0004(6) 0.0011(6)
C19 0.0273(8) 0.0310(9) 0.0204(7) -0.0070(6) 0.0020(6) -0.0017(7)
C20 0.0253(8) 0.0409(11) 0.0303(9) -0.0116(8) 0.0076(7) -0.0054(7)
C21 0.0218(8) 0.0420(11) 0.0368(9) -0.0142(8) 0.0008(7) 0.0041(7)
C22 0.0265(8) 0.0286(9) 0.0378(9) -0.0065(7) -0.0042(7) 0.0062(7)
C23 0.0237(8) 0.0252(8) 0.0294(8) -0.0056(7) -0.0009(6) 0.0014(6)
C24 0.0363(9) 0.0348(10) 0.0296(9) 0.0016(7) 0.0071(7) -0.0061(8)
C25 0.0568(13) 0.0323(11) 0.0578(13) -0.0028(10) 0.0046(11) -0.0111(10)
C26 0.100(2) 0.0601(16) 0.0406(12) 0.0152(11) 0.0281(13) 0.0073(15)
Li1 0.0284(14) 0.0379(17) 0.0251(14) -0.0009(12) -0.0067(11) 0.0005(12)
C27 0.0279(15) 0.0229(14) 0.034(2) -0.0008(12) -0.0016(15) 0.0001(10)
C28 0.0285(12) 0.0387(18) 0.0326(14) 0.0115(12) -0.0025(9) -0.0015(11)
C29 0.0539(18) 0.0284(14) 0.083(3) -0.0065(16) 0.021(2) -0.0076(12)
C27A 0.025(7) 0.042(9) 0.024(9) 0.003(7) -0.007(6) -0.010(6)
C28A 0.057(9) 0.056(11) 0.051(9) 0.022(9) -0.003(7) -0.009(9)
C29A 0.033(6) 0.026(6) 0.062(11) -0.005(6) -0.007(7) -0.008(5)

loop_
_atom_type_symbol
_atom_type_description
_atom_type_scat_dispersion_real
_atom_type_scat_dispersion_imag
_atom_type_scat_source
C C 0.0181 0.0091 'International Tables Vol C Tables 4.2.6.8 and 6.1.1.4'
H H 0.0000 0.0000 'International Tables Vol C Tables 4.2.6.8 and 6.1.1.4'
Al Al 0.2130 0.2455 'International Tables Vol C Tables 4.2.6.8 and 6.1.1.4'
Li Li 0.0008 0.0003 'International Tables Vol C Tables 4.2.6.8 and 6.1.1.4'
N N 0.0311 0.0180 'International Tables Vol C Tables 4.2.6.8 and 6.1.1.4'

loop_
_exptl_crystal_face_index_h
_exptl_crystal_face_index_k
_exptl_crystal_face_index_l
_exptl_crystal_face_perp_dist
7 2 -5 0.0501
-4 8 5 0.0456
1 0 -1 0.0393
-1 0 1 0.0560
3 2 -8 0.0404
3 -3 -8 0.0365
-8 -2 0 0.0430
8 1 -1 0.0736
-7 -5 0 0.0276
2 -6 -7 0.0339
-2 -2 1 0.0352
1 -1 -1 0.0411
-5 -7 5 0.0456
7 -5 -4 0.0461
2 -1 -1 0.0489
3 -8 4 0.0908
-4 -4 7 0.0512
0 1 1 0.0469
-1 10 3 0.0465
0 2 -1 0.0563
-5 9 0 0.0536

loop_
_geom_angle_atom_site_label_1
_geom_angle_atom_site_label_2
_geom_angle_atom_site_label_3
_geom_angle
_geom_angle_site_symmetry_1
_geom_angle_site_symmetry_3
_geom_angle_publ_flag
N1 Al1 Li1 139.14(8) . 3_666 ?
N1 Al1 Li1 74.72(7) . . ?
N2 Al1 N1 97.80(6) . . ?
N2 Al1 Li1 123.00(8) . 3_666 ?
N2 Al1 Li1 172.46(7) . . ?
Li1 Al1 Li1 64.52(10) 3_666 . ?
C2 N1 Al1 127.58(11) . . ?
C2 N1 C6 118.31(12) . . ?
C6 N1 Al1 114.11(10) . . ?
C4 N2 Al1 124.83(11) . . ?
C4 N2 C18 118.92(13) . . ?
C18 N2 Al1 116.12(10) . . ?
H1A C1 H1B 120.0 . . ?
C2 C1 H1A 120.0 . . ?
C2 C1 H1B 120.0 . . ?
N1 C2 C3 117.62(13) . . ?
C1 C2 N1 122.14(15) . . ?
C1 C2 C3 120.24(15) . . ?
C2 C3 H3 115.3 . . ?
C4 C3 C2 129.47(14) . . ?
C4 C3 H3 115.3 . . ?
N2 C4 C5 118.14(14) . . ?
C3 C4 N2 122.63(14) . . ?
C3 C4 C5 119.23(14) . . ?
C4 C5 H5A 109.5 . . ?
C4 C5 H5B 109.5 . . ?
C4 C5 H5C 109.5 . . ?
H5A C5 H5B 109.5 . . ?
H5A C5 H5C 109.5 . . ?
H5B C5 H5C 109.5 . . ?
N1 C6 Li1 114.83(12) . . ?
C7 C6 N1 120.11(13) . . ?
C7 C6 C11 120.04(14) . . ?
C7 C6 Li1 74.01(12) . . ?
C11 C6 N1 119.50(14) . . ?
C11 C6 Li1 76.37(11) . . ?
C6 C7 C12 121.48(14) . . ?
C6 C7 Li1 72.07(11) . . ?
C8 C7 C6 118.94(14) . . ?
C8 C7 C12 119.58(15) . . ?
C8 C7 Li1 73.96(12) . . ?
C12 C7 Li1 124.58(12) . . ?
C7 C8 H8 119.4 . . ?
C7 C8 Li1 72.64(11) . . ?
C9 C8 C7 121.12(16) . . ?
C9 C8 H8 119.4 . . ?
C9 C8 Li1 74.23(12) . . ?
Li1 C8 H8 125.5 . . ?
C8 C9 H9 120.2 . . ?
C8 C9 C10 119.63(15) . . ?
C8 C9 Li1 73.06(12) . . ?
C10 C9 H9 120.2 . . ?
C10 C9 Li1 74.51(12) . . ?
Li1 C9 H9 123.7 . . ?
C9 C10 H10 119.1 . . ?
C9 C10 C11 121.71(15) . . ?
C9 C10 Li1 72.98(12) . . ?
C11 C10 H10 119.1 . . ?
C11 C10 Li1 73.97(11) . . ?
Li1 C10 H10 125.7 . . ?
C6 C11 C15 121.47(14) . . ?
C6 C11 Li1 69.96(11) . . ?
C10 C11 C6 118.37(15) . . ?
C10 C11 C15 120.16(14) . . ?
C10 C11 Li1 73.39(12) . . ?
C15 C11 Li1 127.31(13) . . ?
C7 C12 H12 107.9 . . ?
C7 C12 C13 111.88(14) . . ?
C7 C12 C14 111.04(13) . . ?
C13 C12 H12 107.9 . . ?
C14 C12 H12 107.9 . . ?
C14 C12 C13 110.17(16) . . ?
C12 C13 H13A 109.5 . . ?
C12 C13 H13B 109.5 . . ?
C12 C13 H13C 109.5 . . ?
H13A C13 H13B 109.5 . . ?
H13A C13 H13C 109.5 . . ?
H13B C13 H13C 109.5 . . ?
C12 C14 H14A 109.5 . . ?
C12 C14 H14B 109.5 . . ?
C12 C14 H14C 109.5 . . ?
H14A C14 H14B 109.5 . . ?
H14A C14 H14C 109.5 . . ?
H14B C14 H14C 109.5 . . ?
C11 C15 H15 107.8 . . ?
C11 C15 C16 111.70(14) . . ?
C11 C15 C17 110.87(15) . . ?
C16 C15 H15 107.8 . . ?
C16 C15 C17 110.67(15) . . ?
C17 C15 H15 107.8 . . ?
C15 C16 H16A 109.5 . . ?
C15 C16 H16B 109.5 . . ?
C15 C16 H16C 109.5 . . ?
H16A C16 H16B 109.5 . . ?
H16A C16 H16C 109.5 . . ?
H16B C16 H16C 109.5 . . ?
C15 C17 H17A 109.5 . . ?
C15 C17 H17B 109.5 . . ?
C15 C17 H17C 109.5 . . ?
H17A C17 H17B 109.5 . . ?
H17A C17 H17C 109.5 . . ?
H17B C17 H17C 109.5 . . ?
C19 C18 N2 119.55(15) . . ?
C19 C18 C23 120.99(15) . . ?
C23 C18 N2 119.38(14) . . ?
C18 C19 C20 118.45(17) . . ?
C18 C19 C24 121.18(15) . . ?
C20 C19 C24 120.36(16) . . ?
C19 C20 H20 119.6 . . ?
C21 C20 C19 120.90(16) . . ?
C21 C20 H20 119.6 . . ?
C20 C21 H21 119.9 . . ?
C20 C21 C22 120.11(16) . . ?
C22 C21 H21 119.9 . . ?
C21 C22 H22 119.5 . . ?
C21 C22 C23 121.03(18) . . ?
C23 C22 H22 119.5 . . ?
C18 C23 C27 121.1(2) . . ?
C18 C23 C27A 119.9(12) . . ?
C22 C23 C18 118.44(16) . . ?
C22 C23 C27 120.4(2) . . ?
C22 C23 C27A 120.4(12) . . ?
C19 C24 H24 107.2 . . ?
C19 C24 C25 111.76(16) . . ?
C19 C24 C26 111.85(17) . . ?
C25 C24 H24 107.2 . . ?
C25 C24 C26 111.42(19) . . ?
C26 C24 H24 107.2 . . ?
C24 C25 H25A 109.5 . . ?
C24 C25 H25B 109.5 . . ?
C24 C25 H25C 109.5 . . ?
H25A C25 H25B 109.5 . . ?
H25A C25 H25C 109.5 . . ?
H25B C25 H25C 109.5 . . ?
C24 C26 H26A 109.5 . . ?
C24 C26 H26B 109.5 . . ?
C24 C26 H26C 109.5 . . ?
H26A C26 H26B 109.5 . . ?
H26A C26 H26C 109.5 . . ?
H26B C26 H26C 109.5 . . ?
Al1 Li1 Al1 115.48(10) 3_666 . ?
C6 Li1 Al1 171.12(14) . 3_666 ?
C6 Li1 Al1 56.30(7) . . ?
C6 Li1 C7 33.92(7) . . ?
C6 Li1 C8 59.90(9) . . ?
C6 Li1 C9 70.21(9) . . ?
C6 Li1 C10 59.31(8) . . ?
C6 Li1 C11 33.67(7) . . ?
C7 Li1 Al1 74.60(8) . . ?
C7 Li1 Al1 145.29(14) . 3_666 ?
C7 Li1 C8 33.41(7) . . ?
C7 Li1 C9 59.42(8) . . ?
C7 Li1 C10 69.26(9) . . ?
C7 Li1 C11 59.78(8) . . ?
C8 Li1 Al1 108.01(10) . . ?
C8 Li1 Al1 124.40(13) . 3_666 ?
C8 Li1 C9 32.71(7) . . ?
C8 Li1 C10 58.04(9) . . ?
C8 Li1 C11 69.15(9) . . ?
C9 Li1 Al1 117.84(12) . 3_666 ?
C9 Li1 Al1 126.51(11) . . ?
C9 Li1 C10 32.51(7) . . ?
C9 Li1 C11 58.74(9) . . ?
C10 Li1 Al1 108.41(11) . . ?
C10 Li1 Al1 129.43(13) . 3_666 ?
C10 Li1 C11 32.64(7) . . ?
C11 Li1 Al1 152.75(14) . 3_666 ?
C11 Li1 Al1 75.78(9) . . ?
C23 C27 H27 107.0 . . ?
C23 C27 C28 112.5(3) . . ?
C23 C27 C29 112.9(3) . . ?
C28 C27 H27 107.0 . . ?
C29 C27 H27 107.0 . . ?
C29 C27 C28 110.1(3) . . ?
C27 C28 H28A 109.5 . . ?
C27 C28 H28B 109.5 . . ?
C27 C28 H28C 109.5 . . ?
H28A C28 H28B 109.5 . . ?
H28A C28 H28C 109.5 . . ?
H28B C28 H28C 109.5 . . ?
C27 C29 H29A 109.5 . . ?
C27 C29 H29B 109.5 . . ?
C27 C29 H29C 109.5 . . ?
H29A C29 H29B 109.5 . . ?
H29A C29 H29C 109.5 . . ?
H29B C29 H29C 109.5 . . ?
C23 C27A H27A 108.9 . . ?
C28A C27A C23 103.0(14) . . ?
C28A C27A H27A 108.9 . . ?
C28A C27A C29A 113(2) . . ?
C29A C27A C23 114.1(15) . . ?
C29A C27A H27A 108.9 . . ?
C27A C28A H28D 109.5 . . ?
C27A C28A H28E 109.5 . . ?
C27A C28A H28F 109.5 . . ?
H28D C28A H28E 109.5 . . ?
H28D C28A H28F 109.5 . . ?
H28E C28A H28F 109.5 . . ?
C27A C29A H29D 109.5 . . ?
C27A C29A H29E 109.5 . . ?
C27A C29A H29F 109.5 . . ?
H29D C29A H29E 109.5 . . ?
H29D C29A H29F 109.5 . . ?
H29E C29A H29F 109.5 . . ?

loop_
_geom_bond_atom_site_label_1
_geom_bond_atom_site_label_2
_geom_bond_distance
_geom_bond_site_symmetry_2
_geom_bond_publ_flag
Al1 N1 1.8520(13) . ?
Al1 N2 1.8458(13) . ?
Al1 Li1 3.231(3) . ?
Al1 Li1 2.717(3) 3_666 ?
N1 C2 1.404(2) . ?
N1 C6 1.423(2) . ?
N2 C4 1.391(2) . ?
N2 C18 1.438(2) . ?
C1 H1A 0.9500 . ?
C1 H1B 0.9500 . ?
C1 C2 1.377(2) . ?
C2 C3 1.442(2) . ?
C3 H3 0.9500 . ?
C3 C4 1.376(2) . ?
C4 C5 1.484(2) . ?
C5 H5A 0.9800 . ?
C5 H5B 0.9800 . ?
C5 H5C 0.9800 . ?
C6 C7 1.414(2) . ?
C6 C11 1.422(2) . ?
C6 Li1 2.410(3) . ?
C7 C8 1.405(2) . ?
C7 C12 1.521(2) . ?
C7 Li1 2.435(3) . ?
C8 H8 0.9500 . ?
C8 C9 1.385(2) . ?
C8 Li1 2.452(3) . ?
C9 H9 0.9500 . ?
C9 C10 1.386(3) . ?
C9 Li1 2.467(3) . ?
C10 H10 0.9500 . ?
C10 C11 1.399(2) . ?
C10 Li1 2.486(3) . ?
C11 C15 1.514(2) . ?
C11 Li1 2.493(3) . ?
C12 H12 1.0000 . ?
C12 C13 1.529(2) . ?
C12 C14 1.528(2) . ?
C13 H13A 0.9800 . ?
C13 H13B 0.9800 . ?
C13 H13C 0.9800 . ?
C14 H14A 0.9800 . ?
C14 H14B 0.9800 . ?
C14 H14C 0.9800 . ?
C15 H15 1.0000 . ?
C15 C16 1.530(2) . ?
C15 C17 1.532(2) . ?
C16 H16A 0.9800 . ?
C16 H16B 0.9800 . ?
C16 H16C 0.9800 . ?
C17 H17A 0.9800 . ?
C17 H17B 0.9800 . ?
C17 H17C 0.9800 . ?
C18 C19 1.403(2) . ?
C18 C23 1.406(2) . ?
C19 C20 1.403(2) . ?
C19 C24 1.516(3) . ?
C20 H20 0.9500 . ?
C20 C21 1.380(3) . ?
C21 H21 0.9500 . ?
C21 C22 1.382(3) . ?
C22 H22 0.9500 . ?
C22 C23 1.398(2) . ?
C23 C27 1.522(4) . ?
C23 C27A 1.533(17) . ?
C24 H24 1.0000 . ?
C24 C25 1.520(3) . ?
C24 C26 1.525(3) . ?
C25 H25A 0.9800 . ?
C25 H25B 0.9800 . ?
C25 H25C 0.9800 . ?
C26 H26A 0.9800 . ?
C26 H26B 0.9800 . ?
C26 H26C 0.9800 . ?
C27 H27 1.0000 . ?
C27 C28 1.531(5) . ?
C27 C29 1.523(5) . ?
C28 H28A 0.9800 . ?
C28 H28B 0.9800 . ?
C28 H28C 0.9800 . ?
C29 H29A 0.9800 . ?
C29 H29B 0.9800 . ?
C29 H29C 0.9800 . ?
C27A H27A 1.0000 . ?
C27A C28A 1.507(15) . ?
C27A C29A 1.521(15) . ?
C28A H28D 0.9800 . ?
C28A H28E 0.9800 . ?
C28A H28F 0.9800 . ?
C29A H29D 0.9800 . ?
C29A H29E 0.9800 . ?
C29A H29F 0.9800 . ?

loop_
_geom_torsion_atom_site_label_1
_geom_torsion_atom_site_label_2
_geom_torsion_atom_site_label_3
_geom_torsion_atom_site_label_4
_geom_torsion
_geom_torsion_site_symmetry_1
_geom_torsion_site_symmetry_2
_geom_torsion_site_symmetry_3
_geom_torsion_site_symmetry_4
_geom_torsion_publ_flag
Al1 N1 C2 C1 179.25(13) . . . . ?
Al1 N1 C2 C3 -1.3(2) . . . . ?
Al1 N1 C6 C7 82.98(15) . . . . ?
Al1 N1 C6 C11 -90.19(15) . . . . ?
Al1 N1 C6 Li1 -2.28(16) . . . . ?
Al1 N2 C4 C3 -2.1(2) . . . . ?
Al1 N2 C4 C5 177.87(12) . . . . ?
Al1 N2 C18 C19 -84.54(16) . . . . ?
Al1 N2 C18 C23 92.04(16) . . . . ?
N1 Al1 N2 C4 0.11(14) . . . . ?
N1 Al1 N2 C18 176.09(12) . . . . ?
N1 C2 C3 C4 -1.2(3) . . . . ?
N1 C6 C7 C8 -169.09(14) . . . . ?
N1 C6 C7 C12 10.3(2) . . . . ?
N1 C6 C7 Li1 -109.80(15) . . . . ?
N1 C6 C11 C10 168.19(14) . . . . ?
N1 C6 C11 C15 -11.2(2) . . . . ?
N1 C6 C11 Li1 111.06(15) . . . . ?
N2 Al1 N1 C2 1.61(14) . . . . ?
N2 Al1 N1 C6 -179.31(11) . . . . ?
N2 C18 C19 C20 173.41(14) . . . . ?
N2 C18 C19 C24 -7.5(2) . . . . ?
N2 C18 C23 C22 -173.54(15) . . . . ?
N2 C18 C23 C27 4.0(3) . . . . ?
N2 C18 C23 C27A 19.2(9) . . . . ?
C1 C2 C3 C4 178.28(18) . . . . ?
C2 N1 C6 C7 -97.85(17) . . . . ?
C2 N1 C6 C11 88.98(17) . . . . ?
C2 N1 C6 Li1 176.89(13) . . . . ?
C2 C3 C4 N2 3.0(3) . . . . ?
C2 C3 C4 C5 -177.04(17) . . . . ?
C4 N2 C18 C19 91.69(18) . . . . ?
C4 N2 C18 C23 -91.73(18) . . . . ?
C6 N1 C2 C1 0.2(2) . . . . ?
C6 N1 C2 C3 179.63(14) . . . . ?
C6 C7 C8 C9 -0.2(2) . . . . ?
C6 C7 C8 Li1 58.33(14) . . . . ?
C6 C7 C12 C13 -114.22(18) . . . . ?
C6 C7 C12 C14 122.23(17) . . . . ?
C6 C11 C15 C16 115.41(17) . . . . ?
C6 C11 C15 C17 -120.65(17) . . . . ?
C7 C6 C11 C10 -5.0(2) . . . . ?
C7 C6 C11 C15 175.66(14) . . . . ?
C7 C6 C11 Li1 -62.11(15) . . . . ?
C7 C8 C9 C10 -2.6(2) . . . . ?
C7 C8 C9 Li1 57.81(16) . . . . ?
C8 C7 C12 C13 65.2(2) . . . . ?
C8 C7 C12 C14 -58.4(2) . . . . ?
C8 C9 C10 C11 1.6(3) . . . . ?
C8 C9 C10 Li1 59.65(16) . . . . ?
C9 C10 C11 C6 2.2(2) . . . . ?
C9 C10 C11 C15 -178.44(15) . . . . ?
C9 C10 C11 Li1 57.62(16) . . . . ?
C10 C11 C15 C16 -63.9(2) . . . . ?
C10 C11 C15 C17 60.0(2) . . . . ?
C11 C6 C7 C8 4.0(2) . . . . ?
C11 C6 C7 C12 -176.59(14) . . . . ?
C11 C6 C7 Li1 63.32(15) . . . . ?
C12 C7 C8 C9 -179.62(14) . . . . ?
C12 C7 C8 Li1 -121.05(15) . . . . ?
C18 N2 C4 C3 -178.02(15) . . . . ?
C18 N2 C4 C5 2.0(2) . . . . ?
C18 C19 C20 C21 1.1(2) . . . . ?
C18 C19 C24 C25 110.19(19) . . . . ?
C18 C19 C24 C26 -124.1(2) . . . . ?
C18 C23 C27 C28 -94.6(4) . . . . ?
C18 C23 C27 C29 140.2(3) . . . . ?
C18 C23 C27A C28A -123.7(18) . . . . ?
C18 C23 C27A C29A 114(2) . . . . ?
C19 C18 C23 C22 3.0(2) . . . . ?
C19 C18 C23 C27 -179.5(2) . . . . ?
C19 C18 C23 C27A -164.3(9) . . . . ?
C19 C20 C21 C22 1.0(3) . . . . ?
C20 C19 C24 C25 -70.8(2) . . . . ?
C20 C19 C24 C26 55.0(2) . . . . ?
C20 C21 C22 C23 -1.1(3) . . . . ?
C21 C22 C23 C18 -0.8(3) . . . . ?
C21 C22 C23 C27 -178.4(3) . . . . ?
C21 C22 C23 C27A 166.3(9) . . . . ?
C22 C23 C27 C28 82.9(4) . . . . ?
C22 C23 C27 C29 -42.3(4) . . . . ?
C22 C23 C27A C28A 69.3(18) . . . . ?
C22 C23 C27A C29A -53(2) . . . . ?
C23 C18 C19 C20 -3.1(2) . . . . ?
C23 C18 C19 C24 175.96(15) . . . . ?
C24 C19 C20 C21 -177.98(16) . . . . ?
Li1 Al1 N1 C2 -177.47(15) . . . . ?
Li1 Al1 N1 C2 178.60(14) 3_666 . . . ?
Li1 Al1 N1 C6 -2.33(18) 3_666 . . . ?
Li1 Al1 N1 C6 1.60(11) . . . . ?
Li1 Al1 N2 C4 -177.53(14) 3_666 . . . ?
Li1 Al1 N2 C18 -1.56(16) 3_666 . . . ?
Li1 C6 C7 C8 -59.29(15) . . . . ?
Li1 C6 C7 C12 120.09(15) . . . . ?
Li1 C6 C11 C10 57.13(15) . . . . ?
Li1 C6 C11 C15 -122.22(16) . . . . ?
Li1 C7 C8 C9 -58.57(16) . . . . ?
Li1 C7 C12 C13 -25.2(2) . . . . ?
Li1 C7 C12 C14 -148.71(16) . . . . ?
Li1 C8 C9 C10 -60.38(16) . . . . ?
Li1 C9 C10 C11 -58.08(16) . . . . ?
Li1 C10 C11 C6 -55.43(15) . . . . ?
Li1 C10 C11 C15 123.94(16) . . . . ?
Li1 C11 C15 C16 27.6(2) . . . . ?
Li1 C11 C15 C17 151.56(15) . . . . ?

loop_
_exptl_oxdiff_crystal_face_indexfrac_h
_exptl_oxdiff_crystal_face_indexfrac_k
_exptl_oxdiff_crystal_face_indexfrac_l
_exptl_oxdiff_crystal_face_x
_exptl_oxdiff_crystal_face_y
_exptl_oxdiff_crystal_face_z
7.3212 2.4438 -4.6439 -0.2859 0.0999 -0.9530
-3.7317 8.2223 4.8264 -0.6792 0.2409 0.6933
1.0001 -0.0000 -0.9948 -0.0122 -0.0255 -0.1538
-1.0001 0.0000 0.9948 0.0122 0.0255 0.1538
2.5928 1.6929 -8.1939 -0.2294 -0.6513 -0.7233
2.7039 -2.9775 -7.9603 0.1891 -0.6341 -0.7497
-7.9742 -1.8097 -0.1190 0.1924 -0.6509 0.7344
8.1367 1.4445 -0.7742 -0.1679 0.5685 -0.8054
-6.9893 -5.4931 -0.2964 0.5159 -0.6043 0.6072
2.0551 -6.3035 -6.8576 0.4978 -0.5810 -0.6439
-1.9942 -2.0019 0.9915 0.1949 -0.0606 0.2347
1.0021 -1.0004 -0.9948 0.0771 -0.0288 -0.1604
-4.6708 -7.2660 5.0001 0.7088 0.1310 0.6931
6.6958 -5.1639 -4.1539 0.3999 0.0755 -0.9134
2.0004 -0.9991 -0.9915 0.0730 0.0507 -0.2545
3.1737 -8.2264 4.0163 0.7551 0.6459 -0.1126
-4.2582 -4.3043 7.0707 0.4599 0.3920 0.7968
-0.0039 1.0016 0.9980 -0.0811 0.1082 0.0664
-0.7191 10.3147 3.1978 -0.8916 0.3155 0.3249
-0.0023 1.9994 -0.9980 -0.1868 -0.0983 -0.0466
-5.0374 8.6667 -0.4098 -0.7571 -0.4124 0.5068
